data_7038571
loop_
_publ_author_name
'M\"akel\"a, T'
'Rissanen, K.'

_publ_section_title
;
 Ion pair complexes and anion binding in the solution of a ditopic
 receptor.
;
_journal_issue 15
_journal_name_full 'Dalton transactions (Cambridge, England : 2003)'
_journal_page_first 6481
_journal_page_last 6490
_journal_paper_doi 10.1039/c6dt00414h
_journal_volume 45
_journal_year 2016
_chemical_formula_moiety 'C56 H60 N12 O22 Rb, 0.5(C4 H10 O), C0.5 H2.5 O, C H4 O, F'
_chemical_formula_sum 'C59.5 H71.5 F N12 O24.5 Rb'
_chemical_formula_weight 1451.25
_chemical_name_systematic
;
 ?
;
_space_group_crystal_system triclinic
_space_group_IT_number 2
_space_group_name_Hall '-P 1'
_space_group_name_H-M_alt 'P -1'
_symmetry_space_group_name_Hall '-P 1'
_symmetry_space_group_name_H-M 'P -1'
_atom_sites_solution_hydrogens mixed
_atom_sites_solution_primary direct
_audit_creation_date 2015-07-01
_audit_creation_method
;
Olex2 1.2
(compiled 2015.01.26 svn.r3150 for OlexSys, GUI svn.r4998)
;
_audit_update_record
;
2015-09-17 deposited with the CCDC.
2016-02-24 downloaded from the CCDC.
;
_cell_angle_alpha 83.6625(19)
_cell_angle_beta 71.3472(18)
_cell_angle_gamma 65.190(2)
_cell_formula_units_Z 2
_cell_length_a 14.0458(3)
_cell_length_b 15.7391(4)
_cell_length_c 18.0442(4)
_cell_measurement_reflns_used 17687
_cell_measurement_temperature 123.00(10)
_cell_measurement_theta_max 76.2390
_cell_measurement_theta_min 4.0780
_cell_volume 3429.33(15)
_computing_cell_refinement
;
CrysAlisPro, Agilent Technologies,
Version 1.171.36.28 (release 01-02-2013 CrysAlis171 .NET)
(compiled Feb  1 2013,16:14:44)
;
_computing_data_collection
;
CrysAlisPro, Agilent Technologies,
Version 1.171.36.28 (release 01-02-2013 CrysAlis171 .NET)
(compiled Feb  1 2013,16:14:44)
;
_computing_data_reduction
;
CrysAlisPro, Agilent Technologies,
Version 1.171.36.28 (release 01-02-2013 CrysAlis171 .NET)
(compiled Feb  1 2013,16:14:44)
;
_computing_molecular_graphics 'Olex2 (Dolomanov et al., 2009)'
_computing_publication_material 'Olex2 (Dolomanov et al., 2009)'
_computing_structure_refinement 'ShelXL (Sheldrick, 2008)'
_computing_structure_solution 'ShelXS (Sheldrick, 2008)'
_diffrn_ambient_temperature 123.00(10)
_diffrn_detector_area_resol_mean 5.1977
_diffrn_measured_fraction_theta_full 0.990
_diffrn_measured_fraction_theta_max 0.990
_diffrn_measurement_details
;
  1 omega -113.00  -13.00   1.0000    3.0000
omega____ theta____ kappa____ phi______ frames
    -      -41.6176  -57.0000  -60.0000 100

  2 omega  -49.00   33.00   1.0000    3.0000
omega____ theta____ kappa____ phi______ frames
    -      -41.6176   37.0000   90.0000 82

  3 omega  -96.00   -2.00   1.0000    3.0000
omega____ theta____ kappa____ phi______ frames
    -      -41.6176  125.0000   90.0000 94

  4 omega  -56.00    3.00   1.0000   14.0000
omega____ theta____ kappa____ phi______ frames
    -      -55.5000   45.0000  -90.0000 59

  5 omega   89.00  165.00   1.0000   14.0000
omega____ theta____ kappa____ phi______ frames
    -      112.0000   45.0000   90.0000 76

  6 omega   67.00  109.00   1.0000   14.0000
omega____ theta____ kappa____ phi______ frames
    -      112.0000  -94.0000   60.0000 42

  7 omega   39.00   99.00   1.0000   14.0000
omega____ theta____ kappa____ phi______ frames
    -      112.0000  -45.0000  -30.0000 60

  8 omega  106.00  178.00   1.0000   14.0000
omega____ theta____ kappa____ phi______ frames
    -      112.0000  111.0000   30.0000 72

  9 omega   48.00  109.00   1.0000   14.0000
omega____ theta____ kappa____ phi______ frames
    -      112.0000  -94.0000 -180.0000 61

 10 omega   59.00  176.00   1.0000   14.0000
omega____ theta____ kappa____ phi______ frames
    -      112.0000   15.0000   30.0000 117

 11 omega   36.00   91.00   1.0000   14.0000
omega____ theta____ kappa____ phi______ frames
    -      112.0000  -30.0000   90.0000 55

 12 omega   30.00  105.00   1.0000   14.0000
omega____ theta____ kappa____ phi______ frames
    -      112.0000  -94.0000    0.0000 75

 13 omega   43.00   99.00   1.0000   14.0000
omega____ theta____ kappa____ phi______ frames
    -      112.0000  -45.0000  150.0000 56

 14 omega   39.00   98.00   1.0000   14.0000
omega____ theta____ kappa____ phi______ frames
    -      112.0000  -45.0000   60.0000 59

 15 omega   37.00  114.00   1.0000   14.0000
omega____ theta____ kappa____ phi______ frames
    -      112.0000 -111.0000  -30.0000 77
;
_diffrn_measurement_device_type 'SuperNova, Dual, Cu at zero, Atlas'
_diffrn_measurement_method '\w scans'
_diffrn_orient_matrix_UB_11 -0.0794793000
_diffrn_orient_matrix_UB_12 0.0719470000
_diffrn_orient_matrix_UB_13 -0.0414275000
_diffrn_orient_matrix_UB_21 0.0056741000
_diffrn_orient_matrix_UB_22 -0.0801555000
_diffrn_orient_matrix_UB_23 -0.0454679000
_diffrn_orient_matrix_UB_31 -0.0986396000
_diffrn_orient_matrix_UB_32 -0.0059872000
_diffrn_orient_matrix_UB_33 0.0658980000
_diffrn_radiation_monochromator mirror
_diffrn_radiation_type CuK\a
_diffrn_radiation_wavelength 1.54184
_diffrn_reflns_av_R_equivalents 0.0176
_diffrn_reflns_av_unetI/netI 0.0263
_diffrn_reflns_Laue_measured_fraction_full 0.969
_diffrn_reflns_Laue_measured_fraction_max 0.990
_diffrn_reflns_limit_h_max 17
_diffrn_reflns_limit_h_min -17
_diffrn_reflns_limit_k_max 19
_diffrn_reflns_limit_k_min -19
_diffrn_reflns_limit_l_max 22
_diffrn_reflns_limit_l_min -15
_diffrn_reflns_number 22929
_diffrn_reflns_point_group_measured_fraction_full 0.969
_diffrn_reflns_point_group_measured_fraction_max 0.990
_diffrn_reflns_theta_full 67.684
_diffrn_reflns_theta_max 66.748
_diffrn_reflns_theta_min 3.638
_diffrn_source 'SuperNova (Cu) X-ray Source'
_exptl_absorpt_coefficient_mu 1.762
_exptl_absorpt_correction_T_max 0.779
_exptl_absorpt_correction_T_min 0.618
_exptl_absorpt_correction_type analytical
_exptl_absorpt_process_details
;
CrysAlisPro, Agilent Technologies,
Version 1.171.36.28 (release 01-02-2013 CrysAlis171 .NET)
(compiled Feb  1 2013,16:14:44)
Analytical numeric absorption correction using a multifaceted crystal
            model based on expressions derived by R.C. Clark & J.S. Reid.
(Clark, R. C. & Reid, J. S. (1995). Acta Cryst. A51, 887-897)
;
_exptl_crystal_colour yellow
_exptl_crystal_colour_primary yellow
_exptl_crystal_density_diffrn 1.405
_exptl_crystal_description block
_exptl_crystal_F_000 1509
_exptl_crystal_size_max 0.2507
_exptl_crystal_size_mid 0.2431
_exptl_crystal_size_min 0.1219
_refine_diff_density_max 0.835
_refine_diff_density_min -0.603
_refine_diff_density_rms 0.050
_refine_ls_extinction_method none
_refine_ls_goodness_of_fit_ref 1.044
_refine_ls_hydrogen_treatment mixed
_refine_ls_matrix_type full
_refine_ls_number_parameters 934
_refine_ls_number_reflns 12028
_refine_ls_number_restraints 5
_refine_ls_restrained_S_all 1.054
_refine_ls_R_factor_all 0.0377
_refine_ls_R_factor_gt 0.0362
_refine_ls_shift/su_max 0.001
_refine_ls_shift/su_mean 0.000
_refine_ls_structure_factor_coef Fsqd
_refine_ls_weighting_details 'w=1/[\s^2^(Fo^2^)+(0.0496P)^2^+2.1600P] where P=(Fo^2^+2Fc^2^)/3'
_refine_ls_weighting_scheme calc
_refine_ls_wR_factor_gt 0.0952
_refine_ls_wR_factor_ref 0.0964
_reflns_Friedel_coverage 0.000
_reflns_number_gt 11431
_reflns_number_total 12028
_reflns_threshold_expression 'I > 2\s(I)'
_cod_data_source_file c6dt00414h2.cif
_cod_data_source_block R1_RbF
_cod_depositor_comments 'Adding full bibliography for 7038560--7038573.cif.'
_cod_original_cell_volume 3429.30(14)
_cod_original_formula_sum 'C59.50 H71.50 F N12 O24.50 Rb'
_cod_database_code 7038571
_shelxl_version_number 2014-3
_chemical_oxdiff_formula 'C28 H28 N6 O10 Rb1 F1'
_shelx_space_group_comment
;
The symmetry employed for this shelxl refinement is uniquely defined
by the following loop, which should always be used as a source of
symmetry information in preference to the above space-group names.
They are only intended as comments.
;
_reflns_odcompleteness_completeness 98.92
_reflns_odcompleteness_iscentric 1
_reflns_odcompleteness_theta 69.95
_olex2_refinement_description
;
1. Fixed Uiso
 At 1.2 times of:
  All C(H) groups, All C(H,H) groups, All C(H,H,H,H) groups, All N(H) groups
 At 1.5 times of:
  All C(H,H,H) groups, All O(H) groups
2. Restrained distances
 O6C-N6B = O6B-N6B
 1.22 with sigma of 0.02
 O5C-N6A
 1.21 with sigma of 0.005
 N6A-O5A
 1.21 with sigma of 0.02
 O5D-N6A
 1.21 with sigma of 0.01
3. Uiso/Uaniso restraints and constraints
Uanis(O6C) = Uanis(O6B)
Uanis(O5A) = Uanis(N6A)
Uanis(O5D) = Uanis(N6A)
Uanis(O5C) = Uanis(N6A)
Uanis(N6A) = Uanis(O6A)
4. Others
 Fixed Sof: H25C(0.8) H25D(0.8) H25E(0.2) H25F(0.2) H27E(0.2) H27F(0.2)
 H27C(0.8) H27D(0.8) O5A(0.4) O6C(0.5) O10B(0.8) C26B(0.8) H26C(0.8) H26D(0.8)
 O5C(0.3) O6B(0.5) O10C(0.2) C26C(0.2) H26E(0.2) H26F(0.2) O5D(0.3) O14(0.5)
 C31(0.5) H31A(0.5) H31B(0.5) H31C(0.5) C32(0.5) H32A(0.5) H32B(0.5) C33(0.5)
 H33A(0.5) H33B(0.5) C34(0.5) H34A(0.5) H34B(0.5) H34C(0.5) C29(0.5) H29A(0.5)
 H29B(0.5) H29C(0.5)
5.a Secondary CH2 refined with riding coordinates:
 C21A(H21A,H21B), C21B(H21C,H21D), C22A(H22A,H22B), C22B(H22C,H22D), C23A(H23A,
 H23B), C23B(H23C,H23D), C24A(H24A,H24B), C24B(H24C,H24D), C25A(H25A,H25B),
 C25B(H25C,H25D), C25B(H25E,H25F), C26A(H26A,H26B), C27A(H27A,H27B), C27B(H27E,
 H27F), C27B(H27C,H27D), C28A(H28A,H28B), C28B(H28C,H28D), C26B(H26C,H26D),
 C26C(H26E,H26F), C32(H32A,H32B), C33(H33A,H33B)
5.b Aromatic/amide H refined with riding coordinates:
 N1A(H1A), N1B(H1B), N2A(H2A), N2B(H2B), N3A(H3A), N3B(H3B), N4A(H4A),
 N4B(H4B), C4A(H4AA), C4B(H4BA), C5A(H5A), C5B(H5B), C7A(H7A), C7B(H7B),
 C8A(H8A), C8B(H8B), C10A(H10A), C10B(H10B), C11A(H11A), C11B(H11B), C13A(H13A),
  C13B(H13B), C14A(H14A), C14B(H14B), C17A(H17A), C17B(H17B), C20A(H20A),
 C20B(H20B)
5.c Idealised Me refined as rotating group:
 C31(H31A,H31B,H31C), C34(H34A,H34B,H34C), C29(H29A,H29B,H29C), C30(H30A,H30B,
 H30C)
5.d Idealised tetrahedral OH refined as rotating group:
 O13(H13)
;
_olex2_date_sample_data_collection 15.7.2013
_olex2_submission_special_instructions 'No special instructions were received'

loop_
_space_group_symop_operation_xyz
'x, y, z'
'-x, -y, -z'

loop_
_atom_site_label
_atom_site_type_symbol
_atom_site_fract_x
_atom_site_fract_y
_atom_site_fract_z
_atom_site_U_iso_or_equiv
_atom_site_adp_type
_atom_site_occupancy
_atom_site_site_symmetry_order
_atom_site_calc_flag
_atom_site_refinement_flags_posn
_atom_site_refinement_flags_occupancy
_atom_site_disorder_assembly
_atom_site_disorder_group
Rb1 Rb 0.67331(2) 0.19442(2) 0.43191(2) 0.02694(6) Uani 1 1 d . . . .
O1A O 0.99477(13) 0.21493(12) 0.65327(8) 0.0402(3) Uani 1 1 d . . . .
O1B O 0.79144(15) 0.48117(12) 0.69396(9) 0.0442(4) Uani 1 1 d . . . .
O2A O 0.81925(12) -0.01651(11) 0.82951(8) 0.0429(4) Uani 1 1 d . . . .
O2B O 0.48374(12) 0.24407(9) 0.88453(7) 0.0328(3) Uani 1 1 d . . . .
O3A O 1.23422(15) 0.45223(13) 0.77733(11) 0.0537(4) Uani 1 1 d . . . .
O3B O 1.08465(18) 0.68257(15) 0.79797(12) 0.0624(5) Uani 1 1 d . . . .
O4A O 1.1862(2) 0.42402(19) 0.90052(12) 0.0774(7) Uani 1 1 d . . . .
O4B O 1.0127(2) 0.68595(17) 0.92305(13) 0.0697(6) Uani 1 1 d . . . .
O5B O 0.2414(2) 0.14974(17) 1.25847(12) 0.0772(7) Uani 1 1 d . . . .
O6A O 0.53660(14) -0.10018(14) 1.24787(10) 0.0552(3) Uani 1 1 d . . . .
O7A O 0.89485(11) 0.08861(9) 0.46965(7) 0.0291(3) Uani 1 1 d . . . .
O7B O 0.69466(11) 0.33251(9) 0.52414(7) 0.0293(3) Uani 1 1 d . . . .
O8A O 0.89344(11) 0.16411(10) 0.32456(7) 0.0322(3) Uani 1 1 d . . . .
O8B O 0.63043(15) 0.39505(11) 0.38763(8) 0.0452(4) Uani 1 1 d . . . .
O9A O 0.78532(13) 0.05286(11) 0.29542(9) 0.0401(3) Uani 1 1 d . . . .
O9B O 0.51826(13) 0.30927(11) 0.34117(9) 0.0413(3) Uani 1 1 d . . . .
O10A O 0.62386(14) 0.02620(11) 0.42900(9) 0.0399(3) Uani 1 1 d . . . .
O11A O 0.74937(12) 0.02086(10) 0.52497(7) 0.0308(3) Uani 1 1 d . . . .
O11B O 0.52290(12) 0.28949(12) 0.58953(8) 0.0391(3) Uani 1 1 d . . . .
N1A N 0.85376(13) 0.17864(11) 0.73298(9) 0.0292(3) Uani 1 1 d . . . .
H1A H 0.8139 0.1825 0.7809 0.035 Uiso 1 1 calc R . . .
N1B N 0.67964(14) 0.41891(12) 0.78081(9) 0.0311(3) Uani 1 1 d . . . .
H1B H 0.6553 0.4103 0.8299 0.037 Uiso 1 1 calc R . . .
N2A N 0.93558(14) 0.24241(12) 0.78601(10) 0.0322(4) Uani 1 1 d . . . .
H2A H 0.8921 0.2332 0.8289 0.039 Uiso 1 1 calc R . . .
N2B N 0.76825(14) 0.48310(11) 0.82615(10) 0.0311(3) Uani 1 1 d . . . .
H2B H 0.7355 0.4659 0.8702 0.037 Uiso 1 1 calc R . . .
N3A N 0.69226(13) 0.11133(11) 0.79087(9) 0.0288(3) Uani 1 1 d . . . .
H3A H 0.6313 0.1595 0.8075 0.035 Uiso 1 1 calc R . . .
N3B N 0.49766(13) 0.38369(11) 0.84709(9) 0.0281(3) Uani 1 1 d . . . .
H3B H 0.4763 0.4397 0.8641 0.034 Uiso 1 1 calc R . . .
N4A N 0.64950(16) 0.06465(13) 0.91622(10) 0.0427(5) Uani 1 1 d . . . .
H4A H 0.5910 0.1153 0.9207 0.051 Uiso 1 1 calc R . . .
N4B N 0.45173(14) 0.35211(12) 0.97566(9) 0.0318(4) Uani 1 1 d . . . .
H4B H 0.4569 0.4033 0.9816 0.038 Uiso 1 1 calc R . . .
N5A N 1.18406(17) 0.42002(15) 0.83340(13) 0.0492(5) Uani 1 1 d . . . .
N5B N 1.02310(19) 0.66523(15) 0.85647(14) 0.0499(5) Uani 1 1 d . . . .
N6A N 0.62080(17) -0.13429(17) 1.19343(12) 0.0552(3) Uani 1 1 d D . . .
N6B N 0.3082(2) 0.18097(15) 1.25271(11) 0.0560(6) Uani 1 1 d D . . .
C1A C 0.93270(16) 0.21270(13) 0.71790(11) 0.0296(4) Uani 1 1 d . . . .
C1B C 0.74994(16) 0.46253(13) 0.76054(11) 0.0301(4) Uani 1 1 d . . . .
C2A C 0.72884(16) 0.04709(13) 0.84359(11) 0.0283(4) Uani 1 1 d . . . .
C2B C 0.47786(15) 0.32075(14) 0.89995(10) 0.0278(4) Uani 1 1 d . . . .
C3A C 1.00067(16) 0.28547(13) 0.79319(12) 0.0311(4) Uani 1 1 d . . . .
C3B C 0.83342(17) 0.52831(13) 0.82915(12) 0.0321(4) Uani 1 1 d . . . .
C4A C 1.05984(18) 0.32221(15) 0.73056(13) 0.0358(4) Uani 1 1 d . . . .
H4AA H 1.0596 0.3163 0.6799 0.043 Uiso 1 1 calc R . . .
C4B C 0.88644(19) 0.56770(15) 0.76448(13) 0.0373(5) Uani 1 1 d . . . .
H4BA H 0.8793 0.5643 0.7155 0.045 Uiso 1 1 calc R . . .
C5A C 1.11855(18) 0.36727(15) 0.74442(13) 0.0387(5) Uani 1 1 d . . . .
H5A H 1.1573 0.3926 0.7032 0.046 Uiso 1 1 calc R . . .
C5B C 0.94926(19) 0.61160(15) 0.77374(14) 0.0406(5) Uani 1 1 d . . . .
H5B H 0.9851 0.6372 0.7310 0.049 Uiso 1 1 calc R . . .
C6A C 1.11938(18) 0.37459(15) 0.81983(14) 0.0388(5) Uani 1 1 d . . . .
C6B C 0.95832(19) 0.61710(15) 0.84702(14) 0.0402(5) Uani 1 1 d . . . .
C7A C 1.06156(19) 0.33883(16) 0.88259(13) 0.0391(5) Uani 1 1 d . . . .
H7A H 1.0628 0.3446 0.9330 0.047 Uiso 1 1 calc R . . .
C7B C 0.90689(19) 0.57899(15) 0.91164(13) 0.0388(5) Uani 1 1 d . . . .
H7B H 0.9139 0.5833 0.9605 0.047 Uiso 1 1 calc R . . .
C8A C 1.00232(17) 0.29470(14) 0.86911(12) 0.0345(4) Uani 1 1 d . . . .
H8A H 0.9628 0.2706 0.9109 0.041 Uiso 1 1 calc R . . .
C8B C 0.84489(18) 0.53446(14) 0.90240(12) 0.0339(4) Uani 1 1 d . . . .
H8B H 0.8103 0.5082 0.9454 0.041 Uiso 1 1 calc R . . .
C9A C 0.65209(19) 0.01117(14) 0.98268(11) 0.0359(5) Uani 1 1 d . . . .
C9B C 0.41750(17) 0.30617(14) 1.04307(11) 0.0308(4) Uani 1 1 d . . . .
C10A C 0.5563(3) 0.0419(2) 1.04573(16) 0.0920(15) Uani 1 1 d . . . .
H10A H 0.4968 0.0962 1.0411 0.110 Uiso 1 1 calc R . . .
C10B C 0.34756(17) 0.26204(14) 1.04850(12) 0.0325(4) Uani 1 1 d . . . .
H10B H 0.3255 0.2598 1.0056 0.039 Uiso 1 1 calc R . . .
C11A C 0.5466(3) -0.00507(18) 1.11438(14) 0.0670(9) Uani 1 1 d . . . .
H11A H 0.4818 0.0170 1.1558 0.080 Uiso 1 1 calc R . . .
C11B C 0.31125(18) 0.22167(14) 1.11769(12) 0.0364(5) Uani 1 1 d . . . .
H11B H 0.2634 0.1933 1.1222 0.044 Uiso 1 1 calc R . . .
C12A C 0.63296(18) -0.08399(15) 1.12071(12) 0.0352(4) Uani 1 1 d . . . .
C12B C 0.3471(2) 0.22405(15) 1.17993(12) 0.0412(5) Uani 1 1 d . . . .
C13A C 0.72832(19) -0.1174(2) 1.05899(15) 0.0534(7) Uani 1 1 d . . . .
H13A H 0.7864 -0.1727 1.0639 0.064 Uiso 1 1 calc R . . .
C13B C 0.4168(2) 0.26636(17) 1.17578(12) 0.0460(6) Uani 1 1 d . . . .
H13B H 0.4401 0.2667 1.2185 0.055 Uiso 1 1 calc R . . .
C14A C 0.73895(17) -0.06999(16) 0.98988(12) 0.0359(5) Uani 1 1 d . . . .
H14A H 0.8040 -0.0926 0.9487 0.043 Uiso 1 1 calc R . . .
C14B C 0.4517(2) 0.30831(16) 1.10716(11) 0.0390(5) Uani 1 1 d . . . .
H14B H 0.4979 0.3380 1.1037 0.047 Uiso 1 1 calc R . . .
C15A C 0.82997(15) 0.13804(13) 0.67936(11) 0.0267(4) Uani 1 1 d . . . .
C15B C 0.64230(15) 0.38645(13) 0.73094(11) 0.0267(4) Uani 1 1 d . . . .
C16A C 0.75052(15) 0.10229(13) 0.70915(10) 0.0267(4) Uani 1 1 d . . . .
C16B C 0.55121(15) 0.36470(13) 0.76515(10) 0.0260(4) Uani 1 1 d . . . .
C17A C 0.72171(15) 0.06216(13) 0.65950(11) 0.0274(4) Uani 1 1 d . . . .
H17A H 0.6688 0.0380 0.6802 0.033 Uiso 1 1 calc R . . .
C17B C 0.51177(16) 0.32945(13) 0.72001(11) 0.0281(4) Uani 1 1 d . . . .
H17B H 0.4531 0.3126 0.7439 0.034 Uiso 1 1 calc R . . .
C18A C 0.77136(15) 0.05805(13) 0.57953(11) 0.0264(4) Uani 1 1 d . . . .
C18B C 0.55948(16) 0.31912(14) 0.63930(11) 0.0284(4) Uani 1 1 d . . . .
C19A C 0.85152(15) 0.09453(13) 0.54930(10) 0.0262(4) Uani 1 1 d . . . .
C19B C 0.64950(15) 0.34278(13) 0.60471(10) 0.0260(4) Uani 1 1 d . . . .
C20A C 0.88138(15) 0.13351(13) 0.59840(11) 0.0274(4) Uani 1 1 d . . . .
H20A H 0.9353 0.1566 0.5778 0.033 Uiso 1 1 calc R . . .
C20B C 0.69153(15) 0.37445(13) 0.64979(11) 0.0270(4) Uani 1 1 d . . . .
H20B H 0.7528 0.3879 0.6262 0.032 Uiso 1 1 calc R . . .
C21A C 0.96007(17) 0.14033(14) 0.43446(11) 0.0315(4) Uani 1 1 d . . . .
H21A H 1.0254 0.1174 0.4513 0.038 Uiso 1 1 calc R . . .
H21B H 0.9182 0.2062 0.4492 0.038 Uiso 1 1 calc R . . .
C21B C 0.6961(3) 0.4167(2) 0.48570(13) 0.0590(8) Uani 1 1 d . . . .
H21C H 0.7524 0.4308 0.4949 0.071 Uiso 1 1 calc R . . .
H21D H 0.6255 0.4686 0.5066 0.071 Uiso 1 1 calc R . . .
C22A C 0.99132(17) 0.12663(15) 0.34749(11) 0.0342(4) Uani 1 1 d . . . .
H22A H 1.0386 0.1583 0.3208 0.041 Uiso 1 1 calc R . . .
H22B H 1.0313 0.0605 0.3334 0.041 Uiso 1 1 calc R . . .
C22B C 0.7195(3) 0.40437(19) 0.39941(13) 0.0531(7) Uani 1 1 d . . . .
H22C H 0.7291 0.4582 0.3721 0.064 Uiso 1 1 calc R . . .
H22D H 0.7866 0.3490 0.3792 0.064 Uiso 1 1 calc R . . .
C23A C 0.91047(18) 0.12604(15) 0.25067(11) 0.0363(5) Uani 1 1 d . . . .
H23A H 0.9836 0.1164 0.2167 0.044 Uiso 1 1 calc R . . .
H23B H 0.8575 0.1704 0.2262 0.044 Uiso 1 1 calc R . . .
C23B C 0.6384(2) 0.38742(18) 0.30829(13) 0.0482(6) Uani 1 1 d . . . .
H23C H 0.7000 0.3299 0.2848 0.058 Uiso 1 1 calc R . . .
H23D H 0.6511 0.4396 0.2799 0.058 Uiso 1 1 calc R . . .
C24A C 0.8985(2) 0.03479(16) 0.25961(13) 0.0432(5) Uani 1 1 d . . . .
H24A H 0.9248 0.0043 0.2087 0.052 Uiso 1 1 calc R . . .
H24B H 0.9420 -0.0064 0.2918 0.052 Uiso 1 1 calc R . . .
C24B C 0.5366(3) 0.38742(19) 0.30283(15) 0.0548(7) Uani 1 1 d . . . .
H24C H 0.4750 0.4448 0.3266 0.066 Uiso 1 1 calc R . . .
H24D H 0.5412 0.3852 0.2482 0.066 Uiso 1 1 calc R . . .
C25A C 0.7674(2) -0.03093(18) 0.30488(14) 0.0495(6) Uani 1 1 d . . . .
H25A H 0.8158 -0.0766 0.3319 0.059 Uiso 1 1 calc R . . .
H25B H 0.7830 -0.0575 0.2541 0.059 Uiso 1 1 calc R . . .
C25B C 0.4046(2) 0.3303(2) 0.37839(15) 0.0516(6) Uani 1 1 d . . . .
H25C H 0.3669 0.3405 0.3395 0.062 Uiso 0.8 1 calc R P A 1
H25D H 0.3705 0.3865 0.4112 0.062 Uiso 0.8 1 calc R P A 1
H25E H 0.3670 0.3979 0.3849 0.062 Uiso 0.2 1 calc R P B 2
H25F H 0.3786 0.3124 0.3415 0.062 Uiso 0.2 1 calc R P B 2
C26A C 0.6497(2) -0.00729(19) 0.35156(14) 0.0489(6) Uani 1 1 d . . . .
H26A H 0.6023 0.0402 0.3249 0.059 Uiso 1 1 calc R . . .
H26B H 0.6348 -0.0626 0.3545 0.059 Uiso 1 1 calc R . . .
C27A C 0.6552(2) -0.04704(16) 0.48162(13) 0.0413(5) Uani 1 1 d . . . .
H27A H 0.7267 -0.0953 0.4558 0.050 Uiso 1 1 calc R . . .
H27B H 0.6022 -0.0750 0.4978 0.050 Uiso 1 1 calc R . . .
C27B C 0.3713(2) 0.2933(3) 0.55556(15) 0.0613(8) Uani 1 1 d . . . .
H27E H 0.3728 0.2326 0.5481 0.074 Uiso 0.2 1 calc R P C 2
H27F H 0.2943 0.3359 0.5746 0.074 Uiso 0.2 1 calc R P C 2
H27C H 0.3035 0.2842 0.5762 0.074 Uiso 0.8 1 calc R P D 1
H27D H 0.3527 0.3566 0.5367 0.074 Uiso 0.8 1 calc R P D 1
C28A C 0.66005(19) -0.00796(16) 0.55193(12) 0.0368(5) Uani 1 1 d . . . .
H28A H 0.5914 0.0450 0.5748 0.044 Uiso 1 1 calc R . . .
H28B H 0.6727 -0.0553 0.5912 0.044 Uiso 1 1 calc R . . .
C28B C 0.41893(17) 0.28388(17) 0.62046(11) 0.0352(4) Uani 1 1 d . . . .
H28C H 0.3697 0.3335 0.6595 0.042 Uiso 1 1 calc R . . .
H28D H 0.4279 0.2243 0.6453 0.042 Uiso 1 1 calc R . . .
O5A O 0.6908(4) -0.2162(4) 1.1986(3) 0.0552(3) Uani 0.4 1 d D P E 1
O6C O 0.3318(18) 0.187(2) 1.3114(11) 0.089(4) Uani 0.5 1 d D P F 1
O10B O 0.43866(15) 0.23229(13) 0.49406(10) 0.0330(4) Uani 0.8 1 d . P G 1
C26B C 0.3973(3) 0.2451(3) 0.42909(17) 0.0365(6) Uani 0.8 1 d . P G 1
H26C H 0.3210 0.2535 0.4484 0.044 Uiso 0.8 1 calc R P G 1
H26D H 0.4383 0.1887 0.3961 0.044 Uiso 0.8 1 calc R P G 1
O5C O 0.6785(5) -0.2223(3) 1.1798(4) 0.0552(3) Uani 0.3 1 d D P E 2
O6B O 0.3633(18) 0.166(2) 1.2985(11) 0.089(4) Uani 0.5 1 d D P F 2
O10C O 0.4048(5) 0.3168(5) 0.4969(4) 0.0275(14) Uani 0.2 1 d . P G 2
C26C C 0.3752(11) 0.3011(12) 0.4349(6) 0.038(3) Uani 0.2 1 d . P G 2
H26E H 0.4020 0.2340 0.4274 0.046 Uiso 0.2 1 calc R P G 2
H26F H 0.2955 0.3266 0.4499 0.046 Uiso 0.2 1 calc R P G 2
O5D O 0.7060(4) -0.1750(5) 1.2136(3) 0.0552(3) Uani 0.3 1 d D P E 3
O14 O 0.8327(4) 0.0992(4) 1.0108(3) 0.0786(13) Uani 0.5 1 d . P H -1
C31 C 1.0329(7) 0.0494(7) 0.9618(6) 0.101(3) Uani 0.5 1 d . P H -1
H31A H 1.0328 0.1004 0.9272 0.151 Uiso 0.5 1 calc GR P H -1
H31B H 1.1007 -0.0045 0.9426 0.151 Uiso 0.5 1 calc GR P H -1
H31C H 1.0259 0.0669 1.0132 0.151 Uiso 0.5 1 calc GR P H -1
C32 C 0.9388(6) 0.0267(7) 0.9653(4) 0.087(2) Uani 0.5 1 d . P H -1
H32A H 0.9372 0.0219 0.9127 0.105 Uiso 0.5 1 calc R P H -1
H32B H 0.9489 -0.0335 0.9894 0.105 Uiso 0.5 1 calc R P H -1
C33 C 0.8165(7) 0.0938(6) 1.0912(4) 0.083(2) Uani 0.5 1 d . P H -1
H33A H 0.8674 0.1116 1.1045 0.099 Uiso 0.5 1 calc R P H -1
H33B H 0.8288 0.0303 1.1079 0.099 Uiso 0.5 1 calc R P H -1
C34 C 0.7032(6) 0.1578(6) 1.1297(4) 0.0781(19) Uani 0.5 1 d . P H -1
H34A H 0.6896 0.2189 1.1084 0.117 Uiso 0.5 1 calc GR P H -1
H34B H 0.6919 0.1611 1.1848 0.117 Uiso 0.5 1 calc GR P H -1
H34C H 0.6536 0.1353 1.1211 0.117 Uiso 0.5 1 calc GR P H -1
O12 O 0.75516(16) 0.23445(14) 0.90892(9) 0.0491(4) Uani 1 1 d . . H 1
H12 H 0.717(3) 0.290(3) 0.933(2) 0.088(12) Uiso 1 1 d . . I 1
C29 C 0.7657(5) 0.1794(4) 0.9757(3) 0.0579(13) Uani 0.5 1 d . P H 1
H29A H 0.8130 0.1154 0.9596 0.087 Uiso 0.5 1 calc GR P H 1
H29B H 0.6945 0.1835 1.0076 0.087 Uiso 0.5 1 calc GR P H 1
H29C H 0.7967 0.2020 1.0053 0.087 Uiso 0.5 1 calc GR P H 1
O13 O 0.38961(13) 0.56881(11) 0.91116(8) 0.0373(3) Uani 1 1 d . . . .
H13 H 0.3890 0.5693 0.9567 0.056 Uiso 1 1 calc GR . . .
C30 C 0.2792(2) 0.60426(18) 0.90822(14) 0.0459(5) Uani 1 1 d . . . .
H30A H 0.2689 0.6520 0.8699 0.069 Uiso 1 1 calc GR . . .
H30B H 0.2290 0.6304 0.9586 0.069 Uiso 1 1 calc GR . . .
H30C H 0.2655 0.5543 0.8942 0.069 Uiso 1 1 calc GR . . .
F1 F 0.63121(12) 0.41407(11) 0.94406(7) 0.0481(3) Uani 1 1 d . . . .

loop_
_atom_site_aniso_label
_atom_site_aniso_U_11
_atom_site_aniso_U_22
_atom_site_aniso_U_33
_atom_site_aniso_U_23
_atom_site_aniso_U_13
_atom_site_aniso_U_12
Rb1 0.03078(10) 0.02502(10) 0.02185(10) 0.00315(6) -0.00554(7) -0.01079(7)
O1A 0.0430(8) 0.0520(9) 0.0290(7) -0.0032(6) -0.0033(6) -0.0271(7)
O1B 0.0596(10) 0.0588(10) 0.0282(8) 0.0082(7) -0.0154(7) -0.0373(9)
O2A 0.0333(8) 0.0459(9) 0.0254(7) 0.0056(6) -0.0028(6) 0.0008(7)
O2B 0.0373(7) 0.0253(7) 0.0225(6) -0.0003(5) -0.0029(5) -0.0047(6)
O3A 0.0484(10) 0.0507(10) 0.0650(11) -0.0063(9) -0.0072(9) -0.0283(9)
O3B 0.0735(13) 0.0626(12) 0.0694(12) 0.0101(10) -0.0198(10) -0.0481(11)
O4A 0.0895(16) 0.117(2) 0.0545(12) -0.0222(12) -0.0070(11) -0.0746(16)
O4B 0.0915(16) 0.0823(15) 0.0669(13) 0.0003(11) -0.0312(11) -0.0592(13)
O5B 0.1030(18) 0.0847(16) 0.0563(12) 0.0247(11) -0.0066(11) -0.0683(15)
O6A 0.0415(6) 0.0677(8) 0.0392(6) 0.0280(6) -0.0101(4) -0.0142(5)
O7A 0.0339(7) 0.0315(7) 0.0190(6) 0.0019(5) -0.0022(5) -0.0153(6)
O7B 0.0374(7) 0.0315(7) 0.0171(6) 0.0010(5) -0.0033(5) -0.0161(6)
O8A 0.0328(7) 0.0315(7) 0.0212(6) 0.0011(5) -0.0010(5) -0.0082(6)
O8B 0.0705(11) 0.0418(9) 0.0239(7) 0.0096(6) -0.0138(7) -0.0258(8)
O9A 0.0486(9) 0.0332(8) 0.0367(8) 0.0021(6) -0.0102(7) -0.0174(7)
O9B 0.0421(8) 0.0390(8) 0.0352(8) 0.0091(6) -0.0128(7) -0.0105(7)
O10A 0.0538(9) 0.0383(8) 0.0381(8) 0.0096(6) -0.0196(7) -0.0265(7)
O11A 0.0390(7) 0.0329(7) 0.0226(6) 0.0031(5) -0.0067(5) -0.0192(6)
O11B 0.0403(8) 0.0646(10) 0.0206(6) -0.0063(6) -0.0011(6) -0.0331(8)
N1A 0.0326(8) 0.0317(8) 0.0209(7) 0.0002(6) -0.0058(6) -0.0123(7)
N1B 0.0351(9) 0.0379(9) 0.0202(7) 0.0007(6) -0.0086(6) -0.0147(7)
N2A 0.0358(9) 0.0346(9) 0.0269(8) 0.0010(7) -0.0077(7) -0.0165(7)
N2B 0.0396(9) 0.0282(8) 0.0269(8) 0.0000(6) -0.0116(7) -0.0138(7)
N3A 0.0288(8) 0.0273(8) 0.0196(7) 0.0012(6) -0.0024(6) -0.0050(7)
N3B 0.0321(8) 0.0279(8) 0.0181(7) 0.0017(6) -0.0065(6) -0.0077(7)
N4A 0.0426(10) 0.0298(9) 0.0239(8) 0.0076(7) 0.0029(7) 0.0038(8)
N4B 0.0423(9) 0.0345(9) 0.0194(7) 0.0020(6) -0.0061(7) -0.0191(8)
N5A 0.0423(11) 0.0479(12) 0.0568(13) -0.0155(10) -0.0039(9) -0.0219(9)
N5B 0.0569(13) 0.0391(11) 0.0636(14) 0.0024(10) -0.0251(11) -0.0242(10)
N6A 0.0415(6) 0.0677(8) 0.0392(6) 0.0280(6) -0.0101(4) -0.0142(5)
N6B 0.0912(17) 0.0452(12) 0.0265(10) 0.0032(8) 0.0007(10) -0.0371(12)
C1A 0.0309(10) 0.0249(9) 0.0288(10) 0.0009(7) -0.0089(8) -0.0077(8)
C1B 0.0324(10) 0.0259(9) 0.0291(10) 0.0006(7) -0.0115(8) -0.0074(8)
C2A 0.0309(10) 0.0287(10) 0.0203(9) 0.0005(7) -0.0044(7) -0.0098(8)
C2B 0.0234(9) 0.0310(10) 0.0207(9) 0.0022(7) -0.0058(7) -0.0044(7)
C3A 0.0296(10) 0.0248(9) 0.0347(10) -0.0015(8) -0.0092(8) -0.0069(8)
C3B 0.0350(10) 0.0213(9) 0.0363(10) -0.0013(8) -0.0135(8) -0.0056(8)
C4A 0.0370(11) 0.0342(11) 0.0344(10) -0.0003(8) -0.0094(9) -0.0135(9)
C4B 0.0446(12) 0.0310(10) 0.0362(11) 0.0026(8) -0.0143(9) -0.0140(9)
C5A 0.0338(11) 0.0326(11) 0.0433(12) -0.0022(9) -0.0040(9) -0.0124(9)
C5B 0.0452(12) 0.0311(11) 0.0441(12) 0.0047(9) -0.0128(10) -0.0158(9)
C6A 0.0329(10) 0.0324(11) 0.0481(12) -0.0109(9) -0.0072(9) -0.0114(9)
C6B 0.0424(12) 0.0291(10) 0.0532(13) -0.0007(9) -0.0178(10) -0.0156(9)
C7A 0.0404(11) 0.0366(11) 0.0388(11) -0.0072(9) -0.0114(9) -0.0126(9)
C7B 0.0449(12) 0.0308(10) 0.0423(12) -0.0025(9) -0.0188(10) -0.0121(9)
C8A 0.0357(11) 0.0309(10) 0.0349(10) -0.0006(8) -0.0092(8) -0.0124(9)
C8B 0.0400(11) 0.0260(9) 0.0352(10) 0.0000(8) -0.0138(9) -0.0109(8)
C9A 0.0451(12) 0.0259(10) 0.0224(9) 0.0026(8) -0.0036(8) -0.0066(9)
C9B 0.0376(10) 0.0268(9) 0.0199(9) -0.0004(7) -0.0012(8) -0.0108(8)
C10A 0.083(2) 0.0478(16) 0.0420(15) 0.0235(12) 0.0247(14) 0.0321(15)
C10B 0.0338(10) 0.0277(10) 0.0272(9) -0.0035(8) -0.0025(8) -0.0083(8)
C11A 0.0719(18) 0.0394(13) 0.0317(12) 0.0104(10) 0.0148(12) 0.0070(13)
C11B 0.0385(11) 0.0260(10) 0.0343(11) -0.0043(8) 0.0031(9) -0.0125(9)
C12A 0.0394(11) 0.0397(11) 0.0276(10) 0.0125(8) -0.0121(8) -0.0185(9)
C12B 0.0611(14) 0.0300(10) 0.0228(10) -0.0001(8) 0.0042(9) -0.0216(10)
C13A 0.0302(11) 0.0614(16) 0.0462(13) 0.0275(12) -0.0104(10) -0.0049(11)
C13B 0.0784(17) 0.0437(12) 0.0197(10) 0.0019(9) -0.0098(10) -0.0326(12)
C14A 0.0273(10) 0.0419(12) 0.0302(10) 0.0092(9) -0.0064(8) -0.0100(9)
C14B 0.0582(14) 0.0412(12) 0.0221(9) 0.0021(8) -0.0072(9) -0.0286(11)
C15A 0.0276(9) 0.0234(9) 0.0239(9) 0.0016(7) -0.0079(7) -0.0058(7)
C15B 0.0291(9) 0.0236(9) 0.0233(9) 0.0025(7) -0.0101(7) -0.0059(7)
C16A 0.0278(9) 0.0239(9) 0.0205(9) 0.0035(7) -0.0046(7) -0.0058(7)
C16B 0.0275(9) 0.0246(9) 0.0181(8) 0.0029(7) -0.0064(7) -0.0042(7)
C17A 0.0279(9) 0.0247(9) 0.0243(9) 0.0052(7) -0.0050(7) -0.0091(7)
C17B 0.0289(9) 0.0312(10) 0.0212(9) 0.0043(7) -0.0061(7) -0.0113(8)
C18A 0.0301(9) 0.0222(9) 0.0240(9) 0.0038(7) -0.0075(7) -0.0091(7)
C18B 0.0315(10) 0.0313(10) 0.0209(9) 0.0008(7) -0.0069(7) -0.0121(8)
C19A 0.0278(9) 0.0232(9) 0.0200(8) 0.0031(7) -0.0040(7) -0.0061(7)
C19B 0.0296(9) 0.0245(9) 0.0182(8) 0.0020(7) -0.0047(7) -0.0077(7)
C20A 0.0275(9) 0.0271(9) 0.0242(9) 0.0035(7) -0.0052(7) -0.0104(8)
C20B 0.0269(9) 0.0263(9) 0.0234(9) 0.0022(7) -0.0059(7) -0.0086(7)
C21A 0.0321(10) 0.0334(10) 0.0262(9) 0.0031(8) -0.0027(8) -0.0159(8)
C21B 0.117(2) 0.0581(16) 0.0258(11) 0.0100(10) -0.0162(13) -0.0640(18)
C22A 0.0306(10) 0.0378(11) 0.0254(9) 0.0028(8) 0.0004(8) -0.0128(9)
C22B 0.096(2) 0.0549(15) 0.0277(11) 0.0116(10) -0.0153(12) -0.0540(15)
C23A 0.0393(11) 0.0387(11) 0.0213(9) -0.0005(8) -0.0016(8) -0.0122(9)
C23B 0.0753(17) 0.0469(13) 0.0262(11) 0.0139(9) -0.0170(11) -0.0305(13)
C24A 0.0472(13) 0.0369(12) 0.0344(11) -0.0062(9) -0.0045(9) -0.0108(10)
C24B 0.0744(18) 0.0484(14) 0.0400(13) 0.0195(11) -0.0279(13) -0.0204(13)
C25A 0.0759(18) 0.0407(13) 0.0388(12) 0.0001(10) -0.0171(12) -0.0303(13)
C25B 0.0411(13) 0.0669(17) 0.0369(14) -0.0154(12) -0.0150(11) -0.0065(12)
C26A 0.0720(17) 0.0534(14) 0.0410(12) 0.0102(11) -0.0276(12) -0.0384(13)
C27A 0.0594(14) 0.0383(11) 0.0394(11) 0.0109(9) -0.0194(10) -0.0314(11)
C27B 0.0520(15) 0.112(3) 0.0332(14) -0.0154(14) -0.0037(11) -0.0479(17)
C28A 0.0471(12) 0.0374(11) 0.0318(10) 0.0082(8) -0.0089(9) -0.0269(10)
C28B 0.0355(11) 0.0501(12) 0.0227(9) 0.0020(8) -0.0035(8) -0.0240(10)
O5A 0.0415(6) 0.0677(8) 0.0392(6) 0.0280(6) -0.0101(4) -0.0142(5)
O6C 0.160(11) 0.112(12) 0.025(5) 0.022(5) -0.015(7) -0.098(10)
O10B 0.0388(9) 0.0360(10) 0.0267(8) 0.0018(7) -0.0109(7) -0.0169(8)
C26B 0.0420(16) 0.0453(18) 0.0276(15) -0.0010(14) -0.0137(12) -0.0200(15)
O5C 0.0415(6) 0.0677(8) 0.0392(6) 0.0280(6) -0.0101(4) -0.0142(5)
O6B 0.160(11) 0.112(12) 0.025(5) 0.022(5) -0.015(7) -0.098(10)
O10C 0.030(3) 0.037(4) 0.018(3) -0.006(3) -0.006(3) -0.016(3)
C26C 0.048(7) 0.061(9) 0.012(5) -0.012(6) 0.000(4) -0.033(7)
O5D 0.0415(6) 0.0677(8) 0.0392(6) 0.0280(6) -0.0101(4) -0.0142(5)
O14 0.086(3) 0.110(4) 0.056(2) 0.025(2) -0.043(2) -0.045(3)
C31 0.089(6) 0.090(6) 0.124(7) 0.024(5) -0.043(5) -0.035(5)
C32 0.068(4) 0.116(7) 0.070(4) 0.002(4) -0.023(4) -0.028(4)
C33 0.094(5) 0.102(6) 0.057(4) 0.023(4) -0.037(4) -0.040(5)
C34 0.070(4) 0.103(6) 0.066(4) 0.020(4) -0.032(3) -0.036(4)
O12 0.0581(11) 0.0566(11) 0.0294(8) 0.0015(7) -0.0048(7) -0.0268(9)
C29 0.072(4) 0.054(3) 0.046(3) 0.003(2) -0.014(3) -0.028(3)
O13 0.0468(8) 0.0416(8) 0.0245(7) 0.0010(6) -0.0116(6) -0.0185(7)
C30 0.0511(14) 0.0517(14) 0.0398(12) -0.0018(10) -0.0184(10) -0.0215(11)
F1 0.0572(8) 0.0645(9) 0.0274(6) 0.0008(6) -0.0149(6) -0.0276(7)

loop_
_atom_type_symbol
_atom_type_description
_atom_type_scat_dispersion_real
_atom_type_scat_dispersion_imag
_atom_type_scat_source
C C 0.0181 0.0091 'International Tables Vol C Tables 4.2.6.8 and 6.1.1.4'
H H 0.0000 0.0000 'International Tables Vol C Tables 4.2.6.8 and 6.1.1.4'
F F 0.0727 0.0534 'International Tables Vol C Tables 4.2.6.8 and 6.1.1.4'
N N 0.0311 0.0180 'International Tables Vol C Tables 4.2.6.8 and 6.1.1.4'
O O 0.0492 0.0322 'International Tables Vol C Tables 4.2.6.8 and 6.1.1.4'
Rb Rb -0.4688 1.6079 'International Tables Vol C Tables 4.2.6.8 and 6.1.1.4'

loop_
_exptl_crystal_face_index_h
_exptl_crystal_face_index_k
_exptl_crystal_face_index_l
_exptl_crystal_face_perp_dist
_exptl_oxdiff_crystal_face_indexfrac_h
_exptl_oxdiff_crystal_face_indexfrac_k
_exptl_oxdiff_crystal_face_indexfrac_l
_exptl_oxdiff_crystal_face_x
_exptl_oxdiff_crystal_face_y
_exptl_oxdiff_crystal_face_z
-2 6 5 0.1077 -2.0000 6.0000 5.0000 0.3835 -0.7196 0.4908
2 -7 -5 0.1085 2.0000 -7.0000 -5.0000 -0.4555 0.7998 -0.4849
-6 -8 4 0.1196 -6.0000 -8.0000 4.0000 -0.2644 0.4253 0.9033
6 8 -4 0.1196 6.0000 8.0000 -4.0000 0.2644 -0.4253 -0.9033
7 0 8 0.0717 7.0000 0.0000 8.0000 -0.8878 -0.3240 -0.1633
-8 -1 -8 0.0462 -8.0000 -1.0000 -8.0000 0.8953 0.3985 0.2679
-2 -10 -2 0.1248 -2.0000 -10.0000 -2.0000 -0.4777 0.8811 0.1254
-6 -3 6 0.1167 -6.0000 -3.0000 6.0000 0.0125 -0.0664 1.0052
5 -1 -6 0.1261 5.0000 -1.0000 -6.0000 -0.2208 0.3813 -0.8826
3 10 1 0.1383 3.0000 10.0000 1.0000 0.4396 -0.8300 -0.2899
-1 -7 7 0.0896 -1.0000 -7.0000 7.0000 -0.7141 0.2371 0.6018
7 -3 0 0.0947 7.0000 -3.0000 0.0000 -0.7722 0.2802 -0.6725
2 -5 9 0.0794 2.0000 -5.0000 9.0000 -0.8915 0.0029 0.4257
7 -2 4 0.0770 7.0000 -2.0000 4.0000 -0.8660 0.0182 -0.4149
8 6 7 0.1014 8.0000 6.0000 7.0000 -0.4941 -0.7538 -0.3638
2 3 11 0.1187 2.0000 3.0000 11.0000 -0.3988 -0.7293 0.5096
8 2 8 0.0757 8.0000 2.0000 8.0000 -0.8234 -0.4787 -0.2739

loop_
_geom_angle_atom_site_label_1
_geom_angle_atom_site_label_2
_geom_angle_atom_site_label_3
_geom_angle
O7A Rb1 C18A 40.93(4)
O7A Rb1 O10C 148.17(11)
O7B Rb1 O7A 73.70(4)
O7B Rb1 O9A 146.30(4)
O7B Rb1 C18A 76.94(4)
O7B Rb1 O10C 86.86(11)
O8A Rb1 O7A 54.05(4)
O8A Rb1 O7B 87.86(4)
O8A Rb1 O8B 81.30(4)
O8A Rb1 O9A 58.53(4)
O8A Rb1 O9B 104.49(4)
O8A Rb1 O10A 110.65(4)
O8A Rb1 O11A 95.87(4)
O8A Rb1 O11B 138.85(4)
O8A Rb1 C18A 94.67(4)
O8A Rb1 O10C 151.97(12)
O8B Rb1 O7A 113.02(4)
O8B Rb1 O7B 55.59(4)
O8B Rb1 O9A 115.44(4)
O8B Rb1 O11B 81.23(4)
O8B Rb1 C18A 132.39(4)
O8B Rb1 O10C 73.04(12)
O9A Rb1 O7A 83.36(4)
O9A Rb1 C18A 101.55(4)
O9A Rb1 O10C 123.61(11)
O9B Rb1 O7A 158.45(4)
O9B Rb1 O7B 106.44(4)
O9B Rb1 O8B 55.58(5)
O9B Rb1 O9A 86.17(4)
O9B Rb1 O10A 92.70(4)
O9B Rb1 O11A 147.09(4)
O9B Rb1 O11B 95.65(4)
O9B Rb1 C18A 160.58(4)
O9B Rb1 O10C 51.27(11)
O10A Rb1 O7A 97.06(4)
O10A Rb1 O7B 149.37(4)
O10A Rb1 O8B 148.28(4)
O10A Rb1 O9A 56.38(4)
O10A Rb1 O11A 55.57(4)
O10A Rb1 O11B 103.69(4)
O10A Rb1 C18A 77.38(4)
O10A Rb1 O10C 86.90(12)
O11A Rb1 O7A 49.53(4)
O11A Rb1 O7B 99.79(4)
O11A Rb1 O8B 155.17(4)
O11A Rb1 O9A 82.74(4)
O11A Rb1 O11B 85.12(4)
O11A Rb1 C18A 22.85(4)
O11A Rb1 O10C 112.15(12)
O11B Rb1 O7A 100.60(4)
O11B Rb1 O7B 51.77(4)
O11B Rb1 O9A 160.07(4)
O11B Rb1 C18A 71.08(4)
O11B Rb1 O10C 48.17(11)
O10B Rb1 O7A 141.73(4)
O10B Rb1 O7B 103.12(4)
O10B Rb1 O8A 162.66(4)
O10B Rb1 O8B 93.77(5)
O10B Rb1 O9A 110.12(5)
O10B Rb1 O9B 59.78(5)
O10B Rb1 O10A 65.88(5)
O10B Rb1 O11A 95.41(4)
O10B Rb1 O11B 55.40(4)
O10B Rb1 C18A 100.81(5)
O10C Rb1 C18A 110.84(12)
C19A O7A Rb1 96.99(10)
C19A O7A C21A 117.40(15)
C21A O7A Rb1 106.06(11)
C19B O7B Rb1 121.54(11)
C19B O7B C21B 114.05(16)
C21B O7B Rb1 116.45(12)
C22A O8A Rb1 124.01(10)
C22A O8A C23A 112.13(15)
C23A O8A Rb1 111.07(12)
C22B O8B Rb1 101.74(14)
C22B O8B C23B 114.76(19)
C23B O8B Rb1 98.54(13)
C24A O9A Rb1 113.19(12)
C24A O9A C25A 111.89(18)
C25A O9A Rb1 118.70(13)
C24B O9B Rb1 115.74(14)
C24B O9B C25B 112.7(2)
C25B O9B Rb1 116.43(13)
C26A O10A Rb1 113.01(12)
C27A O10A Rb1 118.61(12)
C27A O10A C26A 113.07(18)
C18A O11A Rb1 98.43(10)
C18A O11A C28A 117.44(15)
C28A O11A Rb1 106.27(11)
C18B O11B Rb1 122.41(11)
C18B O11B C28B 117.57(15)
C28B O11B Rb1 118.43(11)
C1A N1A H1A 116.2
C1A N1A C15A 127.68(16)
C15A N1A H1A 116.2
C1B N1B H1B 116.2
C1B N1B C15B 127.70(16)
C15B N1B H1B 116.2
C1A N2A H2A 116.3
C1A N2A C3A 127.40(17)
C3A N2A H2A 116.3
C1B N2B H2B 116.2
C1B N2B C3B 127.63(18)
C3B N2B H2B 116.2
C2A N3A H3A 118.5
C2A N3A C16A 123.00(16)
C16A N3A H3A 118.5
C2B N3B H3B 117.4
C2B N3B C16B 125.18(17)
C16B N3B H3B 117.4
C2A N4A H4A 115.7
C2A N4A C9A 128.52(18)
C9A N4A H4A 115.7
C2B N4B H4B 117.8
C2B N4B C9B 124.48(17)
C9B N4B H4B 117.8
O3A N5A O4A 123.0(2)
O3A N5A C6A 118.5(2)
O4A N5A C6A 118.4(2)
O3B N5B O4B 123.4(2)
O3B N5B C6B 118.5(2)
O4B N5B C6B 118.1(2)
O6A N6A C12A 119.01(19)
O6A N6A O5A 119.5(3)
O6A N6A O5C 124.7(4)
O6A N6A O5D 114.2(3)
O5A N6A C12A 121.1(3)
O5C N6A C12A 110.1(3)
O5D N6A C12A 115.6(3)
O5B N6B C12B 119.7(2)
O5B N6B O6C 119.0(16)
O5B N6B O6B 125.3(17)
O6C N6B C12B 120.7(17)
O6B N6B C12B 113.9(16)
O1A C1A N1A 125.03(18)
O1A C1A N2A 123.84(19)
N1A C1A N2A 111.11(16)
O1B C1B N1B 125.04(18)
O1B C1B N2B 124.16(19)
N1B C1B N2B 110.80(17)
O2A C2A N3A 124.64(17)
O2A C2A N4A 124.05(18)
N3A C2A N4A 111.30(17)
O2B C2B N3B 125.58(17)
O2B C2B N4B 123.08(17)
N3B C2B N4B 111.33(17)
N2A C3A C4A 124.16(19)
N2A C3A C8A 116.41(18)
C4A C3A C8A 119.39(19)
N2B C3B C4B 124.39(19)
N2B C3B C8B 116.46(19)
C8B C3B C4B 119.2(2)
C3A C4A H4AA 120.2
C5A C4A C3A 119.6(2)
C5A C4A H4AA 120.2
C3B C4B H4BA 120.1
C5B C4B C3B 119.9(2)
C5B C4B H4BA 120.1
C4A C5A H5A 120.2
C4A C5A C6A 119.7(2)
C6A C5A H5A 120.2
C4B C5B H5B 120.2
C6B C5B C4B 119.6(2)
C6B C5B H5B 120.2
C5A C6A N5A 119.1(2)
C5A C6A C7A 121.7(2)
C7A C6A N5A 119.1(2)
C5B C6B N5B 119.1(2)
C7B C6B N5B 119.2(2)
C7B C6B C5B 121.7(2)
C6A C7A H7A 120.6
C8A C7A C6A 118.8(2)
C8A C7A H7A 120.6
C6B C7B H7B 120.6
C8B C7B C6B 118.8(2)
C8B C7B H7B 120.6
C3A C8A H8A 119.6
C7A C8A C3A 120.8(2)
C7A C8A H8A 119.6
C3B C8B H8B 119.6
C7B C8B C3B 120.9(2)
C7B C8B H8B 119.6
N4A C9A C10A 116.0(2)
C14A C9A N4A 125.64(19)
C14A C9A C10A 118.3(2)
C10B C9B N4B 121.91(18)
C14B C9B N4B 118.12(19)
C14B C9B C10B 119.92(18)
C9A C10A H10A 118.9
C11A C10A C9A 122.2(2)
C11A C10A H10A 118.9
C9B C10B H10B 120.0
C11B C10B C9B 119.9(2)
C11B C10B H10B 120.0
C10A C11A H11A 120.7
C12A C11A C10A 118.7(2)
C12A C11A H11A 120.7
C10B C11B H11B 120.5
C12B C11B C10B 118.9(2)
C12B C11B H11B 120.5
C11A C12A N6A 118.1(2)
C11A C12A C13A 120.7(2)
C13A C12A N6A 121.2(2)
C11B C12B N6B 118.4(2)
C13B C12B N6B 119.4(2)
C13B C12B C11B 122.18(19)
C12A C13A H13A 119.5
C12A C13A C14A 120.9(2)
C14A C13A H13A 119.5
C12B C13B H13B 120.5
C12B C13B C14B 119.0(2)
C14B C13B H13B 120.5
C9A C14A C13A 119.2(2)
C9A C14A H14A 120.4
C13A C14A H14A 120.4
C9B C14B H14B 120.0
C13B C14B C9B 120.0(2)
C13B C14B H14B 120.0
C16A C15A N1A 117.45(16)
C16A C15A C20A 119.43(18)
C20A C15A N1A 123.11(17)
C16B C15B N1B 117.42(16)
C16B C15B C20B 118.85(17)
C20B C15B N1B 123.73(18)
C15A C16A N3A 120.36(17)
C15A C16A C17A 120.65(17)
C17A C16A N3A 118.88(17)
C15B C16B N3B 117.85(17)
C17B C16B N3B 121.37(17)
C17B C16B C15B 120.73(16)
C16A C17A H17A 119.8
C18A C17A C16A 120.33(18)
C18A C17A H17A 119.8
C16B C17B H17B 119.8
C16B C17B C18B 120.34(18)
C18B C17B H17B 119.8
O11A C18A Rb1 58.72(9)
O11A C18A C17A 125.59(17)
O11A C18A C19A 115.36(16)
C17A C18A Rb1 130.37(12)
C17A C18A C19A 119.06(18)
C19A C18A Rb1 80.62(10)
O11B C18B C17B 124.58(18)
O11B C18B C19B 116.47(16)
C17B C18B C19B 118.92(18)
O7A C19A Rb1 60.53(9)
O7A C19A C18A 114.92(17)
O7A C19A C20A 124.20(17)
C18A C19A Rb1 76.36(11)
C20A C19A Rb1 132.51(12)
C20A C19A C18A 120.88(17)
O7B C19B C18B 117.59(16)
C20B C19B O7B 121.58(17)
C20B C19B C18B 120.83(16)
C15A C20A H20A 120.2
C19A C20A C15A 119.65(18)
C19A C20A H20A 120.2
C15B C20B H20B 119.9
C19B C20B C15B 120.26(18)
C19B C20B H20B 119.9
O7A C21A H21A 110.4
O7A C21A H21B 110.4
O7A C21A C22A 106.64(16)
H21A C21A H21B 108.6
C22A C21A H21A 110.4
C22A C21A H21B 110.4
O7B C21B H21C 109.8
O7B C21B H21D 109.8
O7B C21B C22B 109.40(19)
H21C C21B H21D 108.2
C22B C21B H21C 109.8
C22B C21B H21D 109.8
O8A C22A C21A 108.80(16)
O8A C22A H22A 109.9
O8A C22A H22B 109.9
C21A C22A H22A 109.9
C21A C22A H22B 109.9
H22A C22A H22B 108.3
Rb1 C22B H22C 158.6
Rb1 C22B H22D 67.8
O8B C22B Rb1 55.72(11)
O8B C22B C21B 108.3(2)
O8B C22B H22C 110.0
O8B C22B H22D 110.0
C21B C22B Rb1 90.57(13)
C21B C22B H22C 110.0
C21B C22B H22D 110.0
H22C C22B H22D 108.4
Rb1 C23A H23A 157.1
Rb1 C23A H23B 84.1
O8A C23A Rb1 47.83(9)
O8A C23A H23A 109.3
O8A C23A H23B 109.3
O8A C23A C24A 111.54(17)
H23A C23A H23B 108.0
C24A C23A Rb1 83.54(12)
C24A C23A H23A 109.3
C24A C23A H23B 109.3
Rb1 C23B H23C 65.6
Rb1 C23B H23D 159.0
O8B C23B Rb1 58.05(10)
O8B C23B H23C 109.7
O8B C23B H23D 109.7
O8B C23B C24B 109.9(2)
H23C C23B H23D 108.2
C24B C23B Rb1 91.13(14)
C24B C23B H23C 109.7
C24B C23B H23D 109.7
O9A C24A C23A 108.73(18)
O9A C24A H24A 109.9
O9A C24A H24B 109.9
C23A C24A H24A 109.9
C23A C24A H24B 109.9
H24A C24A H24B 108.3
O9B C24B C23B 110.9(2)
O9B C24B H24C 109.5
O9B C24B H24D 109.5
C23B C24B H24C 109.5
C23B C24B H24D 109.5
H24C C24B H24D 108.0
O9A C25A H25A 110.0
O9A C25A H25B 110.0
O9A C25A C26A 108.3(2)
H25A C25A H25B 108.4
C26A C25A H25A 110.0
C26A C25A H25B 110.0
O9B C25B H25C 110.2
O9B C25B H25D 110.2
O9B C25B H25E 106.7
O9B C25B H25F 106.7
O9B C25B C26B 107.4(2)
H25C C25B H25D 108.5
H25E C25B H25F 106.6
C26B C25B H25C 110.2
C26B C25B H25D 110.2
C26C C25B O9B 122.3(8)
C26C C25B H25E 106.7
C26C C25B H25F 106.7
O10A C26A C25A 112.5(2)
O10A C26A H26A 109.1
O10A C26A H26B 109.1
C25A C26A H26A 109.1
C25A C26A H26B 109.1
H26A C26A H26B 107.8
O10A C27A H27A 109.8
O10A C27A H27B 109.8
O10A C27A C28A 109.37(18)
H27A C27A H27B 108.2
C28A C27A H27A 109.8
C28A C27A H27B 109.8
H27E C27B H27F 106.6
H27C C27B H27D 107.6
C28B C27B H27E 106.6
C28B C27B H27F 106.6
C28B C27B H27C 108.6
C28B C27B H27D 108.6
O10B C27B H27C 108.6
O10B C27B H27D 108.6
O10B C27B C28B 114.5(2)
O10C C27B H27E 106.6
O10C C27B H27F 106.6
O10C C27B C28B 122.7(4)
Rb1 C28A H28A 73.8
Rb1 C28A H28B 159.4
O11A C28A Rb1 51.81(9)
O11A C28A C27A 106.54(17)
O11A C28A H28A 110.4
O11A C28A H28B 110.4
C27A C28A Rb1 86.80(11)
C27A C28A H28A 110.4
C27A C28A H28B 110.4
H28A C28A H28B 108.6
O11B C28B C27B 109.05(17)
O11B C28B H28C 109.9
O11B C28B H28D 109.9
C27B C28B H28C 109.9
C27B C28B H28D 109.9
H28C C28B H28D 108.3
C27B O10B Rb1 120.97(15)
C27B O10B C26B 115.1(2)
C26B O10B Rb1 107.67(15)
Rb1 C26B H26C 158.9
Rb1 C26B H26D 80.3
C25B C26B Rb1 86.09(15)
C25B C26B H26C 108.8
C25B C26B H26D 108.8
O10B C26B Rb1 50.34(12)
O10B C26B C25B 113.9(3)
O10B C26B H26C 108.8
O10B C26B H26D 108.8
H26C C26B H26D 107.7
C27B O10C Rb1 109.8(4)
C27B O10C C26C 118.8(8)
C26C O10C Rb1 99.5(7)
C25B C26C O10C 116.9(11)
C25B C26C H26E 108.1
C25B C26C H26F 108.1
O10C C26C H26E 108.1
O10C C26C H26F 108.1
H26E C26C H26F 107.3
C33 O14 C32 112.8(6)
C33 O14 C29 122.5(6)
C29 O14 C32 123.3(5)
H31A C31 H31B 109.5
H31A C31 H31C 109.5
H31B C31 H31C 109.5
C32 C31 H31A 109.5
C32 C31 H31B 109.5
C32 C31 H31C 109.5
O14 C32 C31 111.4(8)
O14 C32 H32A 109.4
O14 C32 H32B 109.4
C31 C32 H32A 109.4
C31 C32 H32B 109.4
H32A C32 H32B 108.0
O14 C33 H33A 110.2
O14 C33 H33B 110.2
O14 C33 C34 107.5(6)
H33A C33 H33B 108.5
C34 C33 H33A 110.2
C34 C33 H33B 110.2
C33 C34 H34A 109.5
C33 C34 H34B 109.5
C33 C34 H34C 109.5
H34A C34 H34B 109.5
H34A C34 H34C 109.5
H34B C34 H34C 109.5
C29 O12 H12 98(3)
O14 C29 H29A 45.0
O14 C29 H29B 98.6
O14 C29 H29C 72.9
O12 C29 O14 148.3(5)
O12 C29 H29A 109.5
O12 C29 H29B 109.5
O12 C29 H29C 109.5
H29A C29 H29B 109.5
H29A C29 H29C 109.5
H29B C29 H29C 109.5
C30 O13 H13 109.5
O13 C30 H30A 109.5
O13 C30 H30B 109.5
O13 C30 H30C 109.5
H30A C30 H30B 109.5
H30A C30 H30C 109.5
H30B C30 H30C 109.5

loop_
_geom_bond_atom_site_label_1
_geom_bond_atom_site_label_2
_geom_bond_distance
Rb1 O7A 3.1106(14)
Rb1 O7B 3.0411(13)
Rb1 O8A 2.9453(13)
Rb1 O8B 3.0211(16)
Rb1 O9A 3.0489(15)
Rb1 O9B 3.0025(15)
Rb1 O10A 3.0153(15)
Rb1 O11A 3.0180(14)
Rb1 O11B 3.0388(14)
Rb1 C18A 3.4932(18)
Rb1 O10B 2.9344(18)
Rb1 O10C 3.299(7)
O1A C1A 1.220(2)
O1B C1B 1.219(3)
O2A C2A 1.209(2)
O2B C2B 1.231(3)
O3A N5A 1.228(3)
O3B N5B 1.219(3)
O4A N5A 1.230(3)
O4B N5B 1.227(3)
O5B N6B 1.202(3)
O6A N6A 1.222(3)
O7A C19A 1.366(2)
O7A C21A 1.430(2)
O7B C19B 1.385(2)
O7B C21B 1.431(3)
O8A C22A 1.428(3)
O8A C23A 1.430(2)
O8B C22B 1.401(3)
O8B C23B 1.415(3)
O9A C24A 1.425(3)
O9A C25A 1.426(3)
O9B C24B 1.422(3)
O9B C25B 1.424(3)
O10A C26A 1.428(3)
O10A C27A 1.423(3)
O11A C18A 1.371(2)
O11A C28A 1.434(2)
O11B C18B 1.370(2)
O11B C28B 1.424(2)
N1A H1A 0.8600
N1A C1A 1.365(3)
N1A C15A 1.407(2)
N1B H1B 0.8600
N1B C1B 1.365(3)
N1B C15B 1.405(2)
N2A H2A 0.8600
N2A C1A 1.380(3)
N2A C3A 1.388(3)
N2B H2B 0.8600
N2B C1B 1.386(3)
N2B C3B 1.391(3)
N3A H3A 0.8600
N3A C2A 1.362(2)
N3A C16A 1.429(2)
N3B H3B 0.8600
N3B C2B 1.350(3)
N3B C16B 1.428(2)
N4A H4A 0.8600
N4A C2A 1.387(2)
N4A C9A 1.388(3)
N4B H4B 0.8600
N4B C2B 1.386(2)
N4B C9B 1.399(2)
N5A C6A 1.457(3)
N5B C6B 1.462(3)
N6A C12A 1.455(3)
N6A O5A 1.267(6)
N6A O5C 1.281(5)
N6A O5D 1.248(5)
N6B C12B 1.462(3)
N6B O6C 1.231(14)
N6B O6B 1.246(15)
C3A C4A 1.400(3)
C3A C8A 1.402(3)
C3B C4B 1.405(3)
C3B C8B 1.400(3)
C4A H4AA 0.9300
C4A C5A 1.381(3)
C4B H4BA 0.9300
C4B C5B 1.384(3)
C5A H5A 0.9300
C5A C6A 1.382(3)
C5B H5B 0.9300
C5B C6B 1.384(3)
C6A C7A 1.383(3)
C6B C7B 1.383(3)
C7A H7A 0.9300
C7A C8A 1.373(3)
C7B H7B 0.9300
C7B C8B 1.381(3)
C8A H8A 0.9300
C8B H8B 0.9300
C9A C10A 1.391(3)
C9A C14A 1.376(3)
C9B C10B 1.397(3)
C9B C14B 1.395(3)
C10A H10A 0.9300
C10A C11A 1.369(3)
C10B H10B 0.9300
C10B C11B 1.383(3)
C11A H11A 0.9300
C11A C12A 1.349(3)
C11B H11B 0.9300
C11B C12B 1.380(3)
C12A C13A 1.377(3)
C12B C13B 1.378(4)
C13A H13A 0.9300
C13A C14A 1.380(3)
C13B H13B 0.9300
C13B C14B 1.383(3)
C14A H14A 0.9300
C14B H14B 0.9300
C15A C16A 1.388(3)
C15A C20A 1.402(3)
C15B C16B 1.397(3)
C15B C20B 1.401(3)
C16A C17A 1.392(3)
C16B C17B 1.387(3)
C17A H17A 0.9300
C17A C18A 1.383(3)
C17B H17B 0.9300
C17B C18B 1.390(3)
C18A C19A 1.405(3)
C18B C19B 1.402(3)
C19A C20A 1.382(3)
C19B C20B 1.379(3)
C20A H20A 0.9300
C20B H20B 0.9300
C21A H21A 0.9700
C21A H21B 0.9700
C21A C22A 1.502(3)
C21B H21C 0.9700
C21B H21D 0.9700
C21B C22B 1.502(3)
C22A H22A 0.9700
C22A H22B 0.9700
C22B H22C 0.9700
C22B H22D 0.9700
C23A H23A 0.9700
C23A H23B 0.9700
C23A C24A 1.500(3)
C23B H23C 0.9700
C23B H23D 0.9700
C23B C24B 1.464(4)
C24A H24A 0.9700
C24A H24B 0.9700
C24B H24C 0.9700
C24B H24D 0.9700
C25A H25A 0.9700
C25A H25B 0.9700
C25A C26A 1.498(4)
C25B H25C 0.9700
C25B H25D 0.9700
C25B H25E 0.9700
C25B H25F 0.9700
C25B C26B 1.559(4)
C25B C26C 1.100(12)
C26A H26A 0.9700
C26A H26B 0.9700
C27A H27A 0.9700
C27A H27B 0.9700
C27A C28A 1.502(3)
C27B H27E 0.9700
C27B H27F 0.9700
C27B H27C 0.9700
C27B H27D 0.9700
C27B C28B 1.490(3)
C27B O10B 1.360(3)
C27B O10C 1.103(7)
C28A H28A 0.9700
C28A H28B 0.9700
C28B H28C 0.9700
C28B H28D 0.9700
O10B C26B 1.428(3)
C26B H26C 0.9700
C26B H26D 0.9700
O10C C26C 1.390(12)
C26C H26E 0.9700
C26C H26F 0.9700
O14 C32 1.481(9)
O14 C33 1.393(8)
O14 C29 1.446(7)
C31 H31A 0.9600
C31 H31B 0.9600
C31 H31C 0.9600
C31 C32 1.488(11)
C32 H32A 0.9700
C32 H32B 0.9700
C33 H33A 0.9700
C33 H33B 0.9700
C33 C34 1.461(11)
C34 H34A 0.9600
C34 H34B 0.9600
C34 H34C 0.9600
O12 H12 0.88(4)
O12 C29 1.415(6)
C29 H29A 0.9600
C29 H29B 0.9600
C29 H29C 0.9600
O13 H13 0.8200
O13 C30 1.428(3)
C30 H30A 0.9600
C30 H30B 0.9600
C30 H30C 0.9600

loop_
_geom_torsion_atom_site_label_1
_geom_torsion_atom_site_label_2
_geom_torsion_atom_site_label_3
_geom_torsion_atom_site_label_4
_geom_torsion
Rb1 O7A C19A C18A 55.86(16)
Rb1 O7A C19A C20A -123.67(17)
Rb1 O7A C21A C22A -69.65(15)
Rb1 O7B C19B C18B -25.2(2)
Rb1 O7B C19B C20B 154.35(14)
Rb1 O7B C21B C22B -16.4(3)
Rb1 O8A C22A C21A -21.3(2)
Rb1 O8A C23A C24A -58.63(19)
Rb1 O8B C22B C21B -77.7(2)
Rb1 O8B C23B C24B 78.4(2)
Rb1 O9A C24A C23A -43.5(2)
Rb1 O9A C25A C26A 38.3(2)
Rb1 O9B C24B C23B 7.3(3)
Rb1 O9B C25B C26B -33.6(2)
Rb1 O9B C25B C26C -5.4(9)
Rb1 O10A C26A C25A 56.5(2)
Rb1 O10A C27A C28A 25.9(2)
Rb1 O11A C18A C17A 119.81(17)
Rb1 O11A C18A C19A -60.07(16)
Rb1 O11A C28A C27A 72.07(17)
Rb1 O11B C18B C17B -154.42(15)
Rb1 O11B C18B C19B 27.5(2)
Rb1 O11B C28B C27B -39.2(2)
Rb1 C18A C19A O7A -47.86(14)
Rb1 C18A C19A C20A 131.69(17)
Rb1 C19A C20A C15A 99.2(2)
Rb1 C23A C24A O9A 31.54(15)
Rb1 C23B C24B O9B -5.6(2)
Rb1 O10B C26B C25B -62.3(3)
Rb1 O10C C26C C25B -65.8(14)
O3A N5A C6A C5A 1.5(3)
O3A N5A C6A C7A -179.4(2)
O3B N5B C6B C5B -14.4(3)
O3B N5B C6B C7B 166.1(2)
O4A N5A C6A C5A -178.3(2)
O4A N5A C6A C7A 0.9(3)
O4B N5B C6B C5B 165.7(2)
O4B N5B C6B C7B -13.8(3)
O5B N6B C12B C11B -4.5(4)
O5B N6B C12B C13B 174.8(3)
O6A N6A C12A C11A -5.2(4)
O6A N6A C12A C13A 177.0(3)
O7A C19A C20A C15A 178.55(17)
O7A C21A C22A O8A 62.0(2)
O7B C19B C20B C15B 178.32(16)
O7B C21B C22B Rb1 12.4(2)
O7B C21B C22B O8B 66.3(3)
O8A C23A C24A O9A 71.1(2)
O8B C23B C24B O9B -61.9(3)
O9A C25A C26A O10A -63.7(3)
O9B C25B C26B Rb1 24.24(17)
O9B C25B C26B O10B 67.3(3)
O9B C25B C26C O10C 55.7(16)
O10A C27A C28A Rb1 -18.31(17)
O10A C27A C28A O11A -66.8(2)
O11A C18A C19A Rb1 48.65(13)
O11A C18A C19A O7A 0.8(2)
O11A C18A C19A C20A -179.66(16)
O11B C18B C19B O7B -1.2(3)
O11B C18B C19B C20B 179.22(17)
N1A C15A C16A N3A 3.0(3)
N1A C15A C16A C17A 179.19(16)
N1A C15A C20A C19A -178.40(17)
N1B C15B C16B N3B 4.7(2)
N1B C15B C16B C17B -177.93(17)
N1B C15B C20B C19B -179.59(17)
N2A C3A C4A C5A 177.27(19)
N2A C3A C8A C7A -178.02(19)
N2B C3B C4B C5B 179.75(19)
N2B C3B C8B C7B -179.25(19)
N3A C16A C17A C18A 175.68(16)
N3B C16B C17B C18B 174.42(17)
N4A C9A C10A C11A 178.7(4)
N4A C9A C14A C13A -177.9(3)
N4B C9B C10B C11B -176.65(18)
N4B C9B C14B C13B 177.9(2)
N5A C6A C7A C8A -178.9(2)
N5B C6B C7B C8B 179.3(2)
N6A C12A C13A C14A 179.3(2)
N6B C12B C13B C14B -178.9(2)
C1A N1A C15A C16A 175.62(18)
C1A N1A C15A C20A -5.3(3)
C1A N2A C3A C4A 12.9(3)
C1A N2A C3A C8A -169.54(19)
C1B N1B C15B C16B -164.88(18)
C1B N1B C15B C20B 15.5(3)
C1B N2B C3B C4B 5.0(3)
C1B N2B C3B C8B -175.38(18)
C2A N3A C16A C15A -88.7(2)
C2A N3A C16A C17A 95.1(2)
C2A N4A C9A C10A -174.6(3)
C2A N4A C9A C14A 3.0(4)
C2B N3B C16B C15B -125.9(2)
C2B N3B C16B C17B 56.7(3)
C2B N4B C9B C10B -38.2(3)
C2B N4B C9B C14B 144.2(2)
C3A N2A C1A O1A 5.4(3)
C3A N2A C1A N1A -176.24(18)
C3A C4A C5A C6A 0.8(3)
C3B N2B C1B O1B 1.0(3)
C3B N2B C1B N1B -179.03(18)
C3B C4B C5B C6B -0.7(3)
C4A C3A C8A C7A -0.3(3)
C4A C5A C6A N5A 178.3(2)
C4A C5A C6A C7A -0.8(3)
C4B C3B C8B C7B 0.3(3)
C4B C5B C6B N5B -178.8(2)
C4B C5B C6B C7B 0.6(3)
C5A C6A C7A C8A 0.2(3)
C5B C6B C7B C8B -0.1(3)
C6A C7A C8A C3A 0.3(3)
C6B C7B C8B C3B -0.4(3)
C8A C3A C4A C5A -0.3(3)
C8B C3B C4B C5B 0.2(3)
C9A N4A C2A O2A -6.6(4)
C9A N4A C2A N3A 174.3(2)
C9A C10A C11A C12A -0.2(7)
C9B N4B C2B O2B -7.3(3)
C9B N4B C2B N3B 173.95(18)
C9B C10B C11B C12B -1.4(3)
C10A C9A C14A C13A -0.4(4)
C10A C11A C12A N6A -178.8(3)
C10A C11A C12A C13A -1.0(5)
C10B C9B C14B C13B 0.4(3)
C10B C11B C12B N6B -179.9(2)
C10B C11B C12B C13B 0.8(3)
C11A C12A C13A C14A 1.5(5)
C11B C12B C13B C14B 0.4(4)
C12A C13A C14A C9A -0.8(4)
C12B C13B C14B C9B -0.9(4)
C14A C9A C10A C11A 0.9(6)
C14B C9B C10B C11B 0.8(3)
C15A N1A C1A O1A 1.8(3)
C15A N1A C1A N2A -176.62(17)
C15A C16A C17A C18A -0.5(3)
C15B N1B C1B O1B 0.7(3)
C15B N1B C1B N2B -179.30(17)
C15B C16B C17B C18B -2.9(3)
C16A N3A C2A O2A 10.2(3)
C16A N3A C2A N4A -170.64(19)
C16A C15A C20A C19A 0.7(3)
C16A C17A C18A Rb1 -102.9(2)
C16A C17A C18A O11A -179.58(17)
C16A C17A C18A C19A 0.3(3)
C16B N3B C2B O2B -14.4(3)
C16B N3B C2B N4B 164.28(17)
C16B C15B C20B C19B 0.8(3)
C16B C17B C18B O11B -176.56(18)
C16B C17B C18B C19B 1.5(3)
C17A C18A C19A Rb1 -131.24(17)
C17A C18A C19A O7A -179.10(16)
C17A C18A C19A C20A 0.4(3)
C17B C18B C19B O7B -179.46(17)
C17B C18B C19B C20B 1.0(3)
C18A O11A C28A Rb1 108.88(16)
C18A O11A C28A C27A -179.05(17)
C18A C19A C20A C15A -0.9(3)
C18B O11B C28B C27B 154.7(2)
C18B C19B C20B C15B -2.1(3)
C19A O7A C21A C22A -176.61(16)
C19B O7B C21B C22B -166.0(2)
C20A C15A C16A N3A -176.13(16)
C20A C15A C16A C17A 0.0(3)
C20B C15B C16B N3B -175.68(16)
C20B C15B C16B C17B 1.7(3)
C21A O7A C19A Rb1 112.18(15)
C21A O7A C19A C18A 168.04(16)
C21A O7A C19A C20A -11.5(3)
C21B O7B C19B C18B 122.6(2)
C21B O7B C19B C20B -57.8(3)
C22A O8A C23A Rb1 143.48(17)
C22A O8A C23A C24A 84.9(2)
C22B O8B C23B Rb1 107.21(19)
C22B O8B C23B C24B -174.4(2)
C23A O8A C22A C21A -159.25(16)
C23B O8B C22B Rb1 -105.24(19)
C23B O8B C22B C21B 177.0(2)
C24A O9A C25A C26A 173.05(18)
C24B O9B C25B C26B -170.8(2)
C24B O9B C25B C26C -142.7(9)
C25A O9A C24A C23A 179.22(18)
C25B O9B C24B C23B 144.9(2)
C26A O10A C27A C28A 161.65(19)
C27A O10A C26A C25A -81.7(2)
C27B O10B C26B Rb1 138.2(2)
C27B O10B C26B C25B 75.9(3)
C27B O10C C26C C25B 175.3(10)
C28A O11A C18A Rb1 -113.33(16)
C28A O11A C18A C17A 6.5(3)
C28A O11A C18A C19A -173.40(17)
C28B O11B C18B C17B 11.0(3)
C28B O11B C18B C19B -167.12(18)
C28B C27B O10B Rb1 -43.4(3)
C28B C27B O10B C26B -175.6(2)
C28B C27B O10C Rb1 50.2(5)
C28B C27B O10C C26C 163.7(9)
O5A N6A C12A C11A 168.0(4)
O5A N6A C12A C13A -9.8(5)
O6C N6B C12B C11B -174.9(14)
O6C N6B C12B C13B 4.4(15)
O10B C27B C28B O11B 53.7(3)
O10B C27B O10C Rb1 -50.1(2)
O10B C27B O10C C26C 63.4(9)
C26B C25B C26C O10C 122(2)
O5C N6A C12A C11A 148.4(4)
O5C N6A C12A C13A -29.4(5)
O6B N6B C12B C11B 163.8(14)
O6B N6B C12B C13B -16.9(15)
O10C C27B C28B O11B -12.5(6)
O10C C27B O10B Rb1 71.1(4)
O10C C27B O10B C26B -61.1(4)
C26C C25B C26B Rb1 -101.6(14)
C26C C25B C26B O10B -58.5(14)
O5D N6A C12A C11A -147.0(5)
O5D N6A C12A C13A 35.2(6)
C32 O14 C33 C34 -170.9(7)
C32 O14 C29 O12 -9.4(13)
C33 O14 C32 C31 -74.9(9)
C33 O14 C29 O12 155.8(9)
C29 O14 C32 C31 91.6(8)
C29 O14 C33 C34 22.5(10)

loop_
_smtbx_masks_void_nr
_smtbx_masks_void_average_x
_smtbx_masks_void_average_y
_smtbx_masks_void_average_z
_smtbx_masks_void_volume
_smtbx_masks_void_count_electrons
1 0.000 0.500 0.500 237.1 35.4
